data_2312824
loop_
_publ_author_name
'Spahr, Dominik'
'St&#x119;kiel, Micha&#x142;'
'Zimmer, Dominik'
'Bayarjargal, Lkhamsuren'
'Bunk, Katja'
'Morgenroth, Wolfgang'
'Milman, Victor'
'Refson, Keith'
'Jochym, Dominik'
'Byrne, Peter J. P.'
'Winkler, Bj&#xf6;rn'

_publ_section_title
;
 Pressure-induced Pb-Pb bonding and phase transition in
 Pb<sub>2</sub>SnO<sub>4</sub>.
;
_journal_coeditor_code XK5074SUP1
_journal_issue 'Pt 6'
_journal_name_full 'Acta crystallographica Section B, Structural science, crystal engineering and materials'
_journal_page_first 979
_journal_page_last 991
_journal_paper_doi 10.1107/S205252062001238X
_journal_volume 76
_journal_year 2020
_chemical_formula_structural 'Pb2 Sn O4'
_chemical_formula_sum 'O4 Pb2 Sn'
_chemical_formula_weight 597.108
_chemical_name_systematic 'Tin(IV) Dilead Oxide'
_space_group_IT_number 55
_space_group_name_Hall '-P 2 2ab'
_space_group_name_H-M_alt 'P b a m'
_symmetry_cell_setting orthorhombic
_symmetry_Int_Tables_number 55
_symmetry_space_group_name_H-M 'P b a m'
_atom_sites_solution_primary heavy
_atom_sites_solution_secondary difmap
_audit_creation_date 2019-05-24T14:00
_audit_creation_method 'Jana2006 Version : 25/10/2015'
_cell_angle_alpha 90
_cell_angle_beta 90
_cell_angle_gamma 90
_cell_formula_units_Z 4
_cell_length_a 9.3169(6)
_cell_length_b 6.6337(6)
_cell_length_c 6.3808(2)
_cell_measurement_pressure 10000000(600000)
_cell_measurement_reflns_used 1004
_cell_measurement_temperature 293(2)
_cell_measurement_theta_max 18
_cell_measurement_theta_min 2.01
_cell_volume 394.37(5)
_diffrn_ambient_temperature 298(2)
_diffrn_detector 'CCD plate'
_diffrn_detector_type 'PerkinElmer XRD 1621'
_diffrn_measured_fraction_theta_full 0.78
_diffrn_measured_fraction_theta_max 0.47
_diffrn_measurement_device 'four-circle diffractometer'
_diffrn_measurement_device_type 'esperanto-CrysAlisPro-abstract goniometer imported esperanto images'
_diffrn_measurement_method '\w scans'
_diffrn_radiation_monochromator synchrotron
_diffrn_radiation_probe x-ray
_diffrn_radiation_type synchrotron
_diffrn_radiation_wavelength 0.28988
_diffrn_reflns_av_R_equivalents 0.0739
_diffrn_reflns_av_unetI/netI 0.0397
_diffrn_reflns_limit_h_max 19
_diffrn_reflns_limit_h_min -16
_diffrn_reflns_limit_k_max 8
_diffrn_reflns_limit_k_min -11
_diffrn_reflns_limit_l_max 13
_diffrn_reflns_limit_l_min -13
_diffrn_reflns_number 2357
_diffrn_reflns_theta_full 10.81
_diffrn_reflns_theta_max 18
_diffrn_reflns_theta_min 2.01
_diffrn_source synchrotron
_exptl_absorpt_coefficient_mu 11.499
_exptl_absorpt_correction_T_max 0.015
_exptl_absorpt_correction_T_min 0.007
_exptl_absorpt_correction_type empirical
_exptl_absorpt_process_details
;
CrysAlisPro 1.171.39.46 (Rigaku Oxford Diffraction, 2018)
Spherical absorption correction
 using equivalent radius and absorption coefficient.
Empirical absorption correction using spherical harmonics,
 implemented in SCALE3 ABSPACK scaling algorithm.
;
_exptl_crystal_colour colourless
_exptl_crystal_density_diffrn 10.0564
_exptl_crystal_description cuboid
_exptl_crystal_F_000 984
_exptl_crystal_size_max 0.08
_exptl_crystal_size_mid 0.04
_exptl_crystal_size_min 0.03
_refine_diff_density_max 5.62
_refine_diff_density_min -5.95
_refine_ls_extinction_coef 260(150)
_refine_ls_extinction_method 'B-C type 1 Gaussian isotropic (Becker & Coppens, 1974)'
_refine_ls_goodness_of_fit_gt 6.28
_refine_ls_goodness_of_fit_ref 5.97
_refine_ls_number_constraints 0
_refine_ls_number_parameters 26
_refine_ls_number_reflns 1004
_refine_ls_number_restraints 0
_refine_ls_R_factor_all 0.1485
_refine_ls_R_factor_gt 0.1387
_refine_ls_shift/su_max 0.0108
_refine_ls_shift/su_mean 0.0024
_refine_ls_structure_factor_coef F
_refine_ls_weighting_details w=1/(\s^2^(F)+0.0001F^2^)
_refine_ls_weighting_scheme sigma
_refine_ls_wR_factor_gt 0.1852
_refine_ls_wR_factor_ref 0.1879
_reflns_number_gt 882
_reflns_number_total 1004
_reflns_threshold_expression I>3\s(I)
_cod_data_source_file xk5074.cif
_cod_data_source_block Pb2SnO4-Pbam-P4
_cod_depositor_comments
;
The following automatic conversions were performed:

data item '_diffrn_radiation_probe' value 'X-ray' was changed to
'x-ray' in accordance with the
/home/data/users/saulius/crontab/automatic-downloads/rss-feeds/IUCr/lib/dictionaries/cif_core.dic
dictionary named 'cif_core.dic' version 2.4.2 last updated on
2011-04-26.

Automatic conversion script
Id: cif_fix_values 8170 2020-07-09 18:12:32Z antanas 
;
_cod_original_formula_sum 'O4 Pb2 Sn1'
_cod_database_code 2312824

loop_
_space_group_symop_id
_space_group_symop_operation_xyz
1 x,y,z
2 -x,-y,z
3 -x+1/2,y+1/2,-z
4 x+1/2,-y+1/2,-z
5 -x,-y,-z
6 x,y,-z
7 x+1/2,-y+1/2,z
8 -x+1/2,y+1/2,z

loop_
_atom_site_label
_atom_site_type_symbol
_atom_site_fract_x
_atom_site_fract_y
_atom_site_fract_z
_atom_site_adp_type
_atom_site_U_iso_or_equiv
_atom_site_site_symmetry_multiplicity
_atom_site_occupancy
_atom_site_calc_flag
_atom_site_refinement_flags
_atom_site_disorder_assembly
_atom_site_disorder_group
Pb1 Pb 0.3249(2) 0.0880(4) 0 Uani 0.0118(6) 4 1 d . . .
Pb2 Pb 0.1744(2) 0.4897(4) -0.5 Uani 0.0134(6) 4 1 d . . .
Sn1 Sn 0.5 0.5 -0.2414(4) Uiso 0.0077(5) 4 1 d . . .
O1 O 0.410(4) 0.661(8) -0.5 Uiso 0.013(6) 4 1 d . . .
O2 O 0.688(4) 0.651(8) -0.256(5) Uiso 0.024(7) 8 1 d . . .
O3 O 0.419(9) 0.691(16) 0 Uiso 0.048(18) 4 1 d . . .

loop_
_atom_site_aniso_label
_atom_site_aniso_type_symbol
_atom_site_aniso_U_11
_atom_site_aniso_U_22
_atom_site_aniso_U_33
_atom_site_aniso_U_12
_atom_site_aniso_U_13
_atom_site_aniso_U_23
Pb1 Pb 0.0119(9) 0.0113(15) 0.0121(6) -0.0005(5) 0 0
Pb2 Pb 0.0101(9) 0.0147(15) 0.0155(7) 0.0009(5) 0 0

loop_
_geom_angle_atom_site_label_1
_geom_angle_atom_site_label_2
_geom_angle_atom_site_label_3
_geom_angle_site_symmetry_1
_geom_angle_site_symmetry_2
_geom_angle_site_symmetry_3
_geom_angle
_geom_angle_publ_flag
Pb1 Pb1 Pb1 2_655 . 3_545 93.14(8) ?
Pb1 Pb1 Pb1 2_655 . 3_555 132.51(9) ?
Pb1 Pb1 Pb2 2_655 . 3_544 86.02(5) ?
Pb1 Pb1 Pb2 2_655 . 3_545 86.02(5) ?
Pb1 Pb1 Sn1 2_655 . 3_545 140.35(7) ?
Pb1 Pb1 Sn1 2_655 . 7_455 140.35(7) ?
Pb1 Pb1 O2 2_655 . 2_665 107.0(9) ?
Pb1 Pb1 O2 2_655 . 5_665 107.0(9) ?
Pb1 Pb1 O3 2_655 . 3_545 177(3) ?
Pb1 Pb1 Pb1 3_545 . 3_555 134.35(7) ?
Pb1 Pb1 Pb2 3_545 . 3_544 79.41(6) ?
Pb1 Pb1 Pb2 3_545 . 3_545 79.41(6) ?
Pb1 Pb1 Sn1 3_545 . 3_545 60.21(5) ?
Pb1 Pb1 Sn1 3_545 . 7_455 60.21(5) ?
Pb1 Pb1 O2 3_545 . 2_665 130.5(10) ?
Pb1 Pb1 O2 3_545 . 5_665 130.5(10) ?
Pb1 Pb1 O3 3_545 . 3_545 84(3) ?
Pb1 Pb1 Pb2 3_555 . 3_544 100.68(6) ?
Pb1 Pb1 Pb2 3_555 . 3_545 100.68(6) ?
Pb1 Pb1 Sn1 3_555 . 3_545 79.36(5) ?
Pb1 Pb1 Sn1 3_555 . 7_455 79.36(5) ?
Pb1 Pb1 O2 3_555 . 2_665 46.4(10) ?
Pb1 Pb1 O2 3_555 . 5_665 46.4(10) ?
Pb1 Pb1 O3 3_555 . 3_545 50(3) ?
Pb2 Pb1 Pb2 3_544 . 3_545 156.90(11) ?
Pb2 Pb1 Sn1 3_544 . 3_545 113.94(7) ?
Pb2 Pb1 Sn1 3_544 . 7_455 61.96(5) ?
Pb2 Pb1 O2 3_544 . 2_665 58.3(10) ?
Pb2 Pb1 O2 3_544 . 5_665 144.8(10) ?
Pb2 Pb1 O3 3_544 . 3_545 93.4(5) ?
Pb2 Pb1 Sn1 3_545 . 3_545 61.96(5) ?
Pb2 Pb1 Sn1 3_545 . 7_455 113.94(7) ?
Pb2 Pb1 O2 3_545 . 2_665 144.8(10) ?
Pb2 Pb1 O2 3_545 . 5_665 58.3(10) ?
Pb2 Pb1 O3 3_545 . 3_545 93.4(5) ?
Sn1 Pb1 Sn1 3_545 . 7_455 53.10(6) ?
Sn1 Pb1 O2 3_545 . 2_665 112.6(9) ?
Sn1 Pb1 O2 3_545 . 5_665 76.8(9) ?
Sn1 Pb1 O3 3_545 . 3_545 37.6(17) ?
Sn1 Pb1 O2 7_455 . 2_665 76.8(9) ?
Sn1 Pb1 O2 7_455 . 5_665 112.6(9) ?
Sn1 Pb1 O3 7_455 . 3_545 37.6(17) ?
O2 Pb1 O2 2_665 . 5_665 86.5(15) ?
O2 Pb1 O3 2_665 . 3_545 75(2) ?
O2 Pb1 O3 5_665 . 3_545 75(2) ?
Pb1 Pb2 Pb1 3_554 . 3_555 156.90(11) ?
Pb1 Pb2 Pb2 3_554 . 2_565 89.63(5) ?
Pb1 Pb2 Pb2 3_554 . 3_544 100.57(6) ?
Pb1 Pb2 Pb2 3_554 . 3_554 79.33(6) ?
Pb1 Pb2 Sn1 3_554 . . 117.54(7) ?
Pb1 Pb2 Sn1 3_554 . 5_664 61.72(5) ?
Pb1 Pb2 O1 3_554 . 3_544 100.90(9) ?
Pb1 Pb2 O2 3_554 . 2_665 140.3(9) ?
Pb1 Pb2 O2 3_554 . 5_664 52.9(11) ?
Pb1 Pb2 Pb2 3_555 . 2_565 89.63(5) ?
Pb1 Pb2 Pb2 3_555 . 3_544 100.57(6) ?
Pb1 Pb2 Pb2 3_555 . 3_554 79.33(6) ?
Pb1 Pb2 Sn1 3_555 . . 61.72(5) ?
Pb1 Pb2 Sn1 3_555 . 5_664 117.54(7) ?
Pb1 Pb2 O1 3_555 . 3_544 100.90(9) ?
Pb1 Pb2 O2 3_555 . 2_665 52.9(11) ?
Pb1 Pb2 O2 3_555 . 5_664 140.3(9) ?
Pb2 Pb2 Pb2 2_565 . 3_544 115.42(9) ?
Pb2 Pb2 Pb2 2_565 . 3_554 110.61(9) ?
Pb2 Pb2 Sn1 2_565 . . 151.25(4) ?
Pb2 Pb2 Sn1 2_565 . 5_664 151.25(4) ?
Pb2 Pb2 O1 2_565 . 3_544 72.6(10) ?
Pb2 Pb2 O2 2_565 . 2_665 126.4(10) ?
Pb2 Pb2 O2 2_565 . 5_664 126.4(10) ?
Pb2 Pb2 Pb2 3_544 . 3_554 133.97(7) ?
Pb2 Pb2 Sn1 3_544 . . 71.02(5) ?
Pb2 Pb2 Sn1 3_544 . 5_664 71.02(5) ?
Pb2 Pb2 O1 3_544 . 3_544 42.8(10) ?
Pb2 Pb2 O2 3_544 . 2_665 52.3(12) ?
Pb2 Pb2 O2 3_544 . 5_664 52.3(12) ?
Pb2 Pb2 Sn1 3_554 . . 68.80(5) ?
Pb2 Pb2 Sn1 3_554 . 5_664 68.80(5) ?
Pb2 Pb2 O1 3_554 . 3_544 176.8(10) ?
Pb2 Pb2 O2 3_554 . 2_665 99.3(13) ?
Pb2 Pb2 O2 3_554 . 5_664 99.3(13) ?
Sn1 Pb2 Sn1 . . 5_664 57.07(6) ?
Sn1 Pb2 O1 . . 3_544 108.5(8) ?
Sn1 Pb2 O2 . . 2_665 33.6(12) ?
Sn1 Pb2 O2 . . 5_664 80.6(9) ?
Sn1 Pb2 O1 5_664 . 3_544 108.5(8) ?
Sn1 Pb2 O2 5_664 . 2_665 80.6(9) ?
Sn1 Pb2 O2 5_664 . 5_664 33.6(12) ?
O1 Pb2 O2 3_544 . 2_665 78.5(15) ?
O1 Pb2 O2 3_544 . 5_664 78.5(15) ?
O2 Pb2 O2 2_665 . 5_664 88.9(14) ?
Pb1 Sn1 Pb1 3_555 . 4_555 126.90(8) ?
Pb1 Sn1 Pb2 3_555 . . 56.32(2) ?
Pb1 Sn1 Pb2 3_555 . 2_665 169.00(6) ?
Pb1 Sn1 Sn1 3_555 . 5_664 116.55(4) ?
Pb1 Sn1 Sn1 3_555 . 5_665 63.45(4) ?
Pb1 Sn1 O2 3_555 . . 134.3(13) ?
Pb1 Sn1 O2 3_555 . 2_665 48.9(12) ?
Pb1 Sn1 Pb2 4_555 . . 169.00(6) ?
Pb1 Sn1 Pb2 4_555 . 2_665 56.32(2) ?
Pb1 Sn1 Sn1 4_555 . 5_664 116.55(4) ?
Pb1 Sn1 Sn1 4_555 . 5_665 63.45(4) ?
Pb1 Sn1 O2 4_555 . . 48.9(12) ?
Pb1 Sn1 O2 4_555 . 2_665 134.3(13) ?
Pb2 Sn1 Pb2 . . 2_665 122.93(8) ?
Pb2 Sn1 Sn1 . . 5_664 61.46(4) ?
Pb2 Sn1 Sn1 . . 5_665 118.54(4) ?
Pb2 Sn1 O2 . . . 138.5(11) ?
Pb2 Sn1 O2 . . 2_665 37.5(12) ?
Pb2 Sn1 Sn1 2_665 . 5_664 61.46(4) ?
Pb2 Sn1 Sn1 2_665 . 5_665 118.54(4) ?
Pb2 Sn1 O2 2_665 . . 37.5(12) ?
Pb2 Sn1 O2 2_665 . 2_665 138.5(11) ?
Sn1 Sn1 Sn1 5_664 . 5_665 180.0(5) ?
Sn1 Sn1 O2 5_664 . . 87.4(9) ?
Sn1 Sn1 O2 5_664 . 2_665 87.4(9) ?
Sn1 Sn1 O2 5_665 . . 92.6(9) ?
Sn1 Sn1 O2 5_665 . 2_665 92.6(9) ?
O2 Sn1 O2 . . 2_665 174.7(13) ?
Pb1 O2 Pb2 2_665 . 2_665 145(2) ?
Pb1 O2 Sn1 2_665 . . 106.6(15) ?
Pb2 O2 Sn1 2_665 . . 109(2) ?

loop_
_geom_bond_atom_site_label_1
_geom_bond_atom_site_label_2
_geom_bond_site_symmetry_1
_geom_bond_site_symmetry_2
_geom_bond_distance
_geom_bond_publ_flag
Pb1 Pb1 . 2_655 3.466(3) ?
Pb1 Pb1 . 3_545 3.598(4) ?
Pb1 Pb1 . 3_555 3.598(4) ?
Pb1 Pb2 . 3_544 3.2564(8) ?
Pb1 Pb2 . 3_545 3.2564(8) ?
Pb1 Sn1 . 3_545 3.446(2) ?
Pb1 Sn1 . 7_455 3.446(2) ?
Pb1 O2 . 2_665 2.38(4) ?
Pb1 O2 . 5_665 2.38(4) ?
Pb1 O3 . 3_545 2.37(9) ?
Pb2 Pb2 . 2_565 3.253(3) ?
Pb2 Pb2 . 3_544 3.603(4) ?
Pb2 Pb2 . 3_554 3.603(4) ?
Pb2 Sn1 . . 3.454(2) ?
Pb2 Sn1 . 5_664 3.454(2) ?
Pb2 O1 . 3_544 2.32(5) ?
Pb2 O2 . 2_665 2.22(4) ?
Pb2 O2 . 5_664 2.22(4) ?
Sn1 Sn1 . 5_664 3.300(4) ?
Sn1 Sn1 . 5_665 3.081(4) ?
Sn1 O2 . . 2.02(4) ?
Sn1 O2 . 2_665 2.02(4) ?
